data_4310428
loop_
_publ_author_name
'V. R. Pedireddi'
'Sunil Varughese'

_publ_section_title
;
 Solvent-Dependent Coordination Polymers: Cobalt Complexes of
 3,5-Dinitrobenzoic Acid and 3,5-Dinitro-4-methylbenzoic Acid with
 4,4'-Bipyrdine
;
_journal_name_full 'Inorganic Chemistry'
_journal_page_first 450
_journal_page_last 457
_journal_paper_doi 10.1021/ic0349499
_journal_volume 43
_journal_year 2004
_chemical_formula_moiety 2(C8H5N2O6):(C10H8N2):Co:2(C2H6SO)
_chemical_formula_sum 'C30 H18 Co N6 O16 S2'
_chemical_formula_weight 841.55
_chemical_name_common
;
Cobalt(II) complex of Dinitrotoluic acid with 4,4'-Bipyridine
;
_chemical_name_systematic ?
_space_group_IT_number 13
_symmetry_cell_setting monoclinic
_symmetry_space_group_name_Hall '-P 2yac'
_symmetry_space_group_name_H-M 'P 1 2/n 1'
_atom_sites_solution_hydrogens geom
_atom_sites_solution_primary direct
_atom_sites_solution_secondary difmap
_audit_creation_method SHELXL-97
_cell_angle_alpha 90.00
_cell_angle_beta 97.48(3)
_cell_angle_gamma 90.00
_cell_formula_units_Z 2
_cell_length_a 11.025(5)
_cell_length_b 15.139(4)
_cell_length_c 11.443(4)
_cell_measurement_temperature 293(2)
_cell_volume 1893.7(12)
_computing_cell_refinement SMART
_computing_data_collection SMART
_computing_data_reduction SAINTPLUS
_computing_structure_refinement 'SHELXTL (Sheldrick, 1997)'
_computing_structure_solution 'SHELXTL (Sheldrick, 1990)'
_diffrn_ambient_temperature 293(2)
_diffrn_measured_fraction_theta_full 0.994
_diffrn_measured_fraction_theta_max 0.994
_diffrn_measurement_device_type 'Bruker, APEX CCD area detector'
_diffrn_radiation_monochromator graphite
_diffrn_radiation_source 'fine-focus sealed tube'
_diffrn_radiation_type MoK\a
_diffrn_radiation_wavelength 0.71073
_diffrn_reflns_av_R_equivalents 0.0564
_diffrn_reflns_av_sigmaI/netI 0.0683
_diffrn_reflns_limit_h_max 12
_diffrn_reflns_limit_h_min -12
_diffrn_reflns_limit_k_max 16
_diffrn_reflns_limit_k_min -16
_diffrn_reflns_limit_l_max 12
_diffrn_reflns_limit_l_min -6
_diffrn_reflns_number 7728
_diffrn_reflns_theta_full 23.30
_diffrn_reflns_theta_max 23.30
_diffrn_reflns_theta_min 1.35
_exptl_absorpt_coefficient_mu 0.641
_exptl_crystal_colour pale-pink
_exptl_crystal_density_diffrn 1.476
_exptl_crystal_density_method 'not measured'
_exptl_crystal_description needles
_exptl_crystal_F_000 854
_refine_diff_density_max 0.644
_refine_diff_density_min -0.403
_refine_diff_density_rms 0.093
_refine_ls_extinction_coef 0.0061(16)
_refine_ls_extinction_expression Fc^*^=kFc[1+0.001xFc^2^\l^3^/sin(2\q)]^-1/4^
_refine_ls_extinction_method SHELXL
_refine_ls_goodness_of_fit_ref 1.061
_refine_ls_hydrogen_treatment mixed
_refine_ls_matrix_type full
_refine_ls_number_parameters 262
_refine_ls_number_reflns 2726
_refine_ls_number_restraints 0
_refine_ls_restrained_S_all 1.061
_refine_ls_R_factor_all 0.0793
_refine_ls_R_factor_gt 0.0522
_refine_ls_shift/su_max 0.022
_refine_ls_shift/su_mean 0.001
_refine_ls_structure_factor_coef Fsqd
_refine_ls_weighting_details 'calc w=1/[\s^2^(Fo^2^)+(0.0962P)^2^+0.0000P] where P=(Fo^2^+2Fc^2^)/3'
_refine_ls_weighting_scheme calc
_refine_ls_wR_factor_gt 0.1400
_refine_ls_wR_factor_ref 0.1631
_reflns_number_gt 1972
_reflns_number_total 2726
_reflns_threshold_expression >2sigma(I)
_cod_data_source_file ic0349499si20030808_105644_4.cif
_cod_data_source_block 2b
_cod_depositor_comments
;
The following automatic conversions were performed:
'_symmetry_cell_setting' value 'Monoclinic' changed to 'monoclinic'
according to '/home/saulius/struct/CIF-dictionaries/cif_core.dic'
dictionary named 'cif_core.dic' version 2.4.1 from 2010-06-29.

Automatic conversion script
Id: cif_fix_enum 1527 2010-12-29 10:47:43Z saulius 
;
_cod_original_cell_volume 1893.8(12)
_cod_database_code 4310428

loop_
_symmetry_equiv_pos_as_xyz
'x, y, z'
'-x+1/2, y, -z+1/2'
'-x, -y, -z'
'x-1/2, -y, z-1/2'

loop_
_atom_site_label
_atom_site_type_symbol
_atom_site_fract_x
_atom_site_fract_y
_atom_site_fract_z
_atom_site_U_iso_or_equiv
_atom_site_adp_type
_atom_site_occupancy
_atom_site_symmetry_multiplicity
_atom_site_calc_flag
_atom_site_refinement_flags
_atom_site_disorder_assembly
_atom_site_disorder_group
Co1 Co 0.7500 0.32492(5) 0.2500 0.0270(3) Uani 1 2 d S . .
O17B O 0.8845(3) 0.2278(2) 0.2691(3) 0.0355(8) Uani 1 1 d . . .
O3 O 0.8887(3) 0.4245(2) 0.2715(3) 0.0385(8) Uani 1 1 d . . .
O17A O 1.0613(3) 0.3021(2) 0.2942(4) 0.0545(10) Uani 1 1 d . . .
C17 C 0.9990(4) 0.2334(3) 0.2943(4) 0.0349(11) Uani 1 1 d . . .
C14 C 1.1882(4) -0.0113(3) 0.4128(4) 0.0447(13) Uani 1 1 d . . .
C16 C 1.0059(4) 0.0672(3) 0.3176(4) 0.0389(12) Uani 1 1 d . . .
H16 H 0.9245 0.0642 0.2843 0.047 Uiso 1 1 calc R . .
N15 N 1.0007(5) -0.0930(3) 0.3292(4) 0.0575(13) Uani 1 1 d . . .
C11 C 1.0648(4) 0.1476(3) 0.3305(4) 0.0346(11) Uani 1 1 d . . .
N13 N 1.3669(4) 0.0842(3) 0.4891(4) 0.0530(12) Uani 1 1 d . . .
C13 C 1.2420(4) 0.0728(3) 0.4251(4) 0.0415(13) Uani 1 1 d . . .
C12 C 1.1856(4) 0.1493(3) 0.3811(4) 0.0375(12) Uani 1 1 d . . .
H12 H 1.2289 0.2021 0.3854 0.045 Uiso 1 1 calc R . .
O15B O 0.8986(5) -0.0964(3) 0.3557(4) 0.0910(16) Uani 1 1 d . . .
C15 C 1.0688(4) -0.0092(3) 0.3546(4) 0.0387(12) Uani 1 1 d . . .
O13B O 1.4296(4) 0.1424(3) 0.4571(4) 0.0775(14) Uani 1 1 d . . .
O15A O 1.0492(4) -0.1514(3) 0.2792(5) 0.0910(16) Uani 1 1 d . . .
O13A O 1.3962(4) 0.0378(3) 0.5748(4) 0.0854(14) Uani 1 1 d . . .
C18 C 1.2484(5) -0.0959(4) 0.4592(6) 0.0712(19) Uani 1 1 d . . .
H18C H 1.3298 -0.0836 0.4961 0.107 Uiso 1 1 calc R . .
H18B H 1.2518 -0.1364 0.3951 0.107 Uiso 1 1 calc R . .
H18A H 1.2019 -0.1217 0.5158 0.107 Uiso 1 1 calc R . .
N21 N 0.7505(3) 0.3272(2) 0.4400(3) 0.0317(9) Uani 1 1 d . . .
C24 C 0.7496(4) 0.3282(3) 0.6852(4) 0.0291(10) Uani 1 1 d . . .
C22 C 0.6502(4) 0.3062(3) 0.4886(4) 0.0326(11) Uani 1 1 d . . .
H22 H 0.5797 0.2905 0.4393 0.039 Uiso 1 1 calc R . .
C23A C 0.8543(4) 0.3491(3) 0.6342(4) 0.0408(13) Uani 1 1 d . . .
H23A H 0.9265 0.3637 0.6817 0.049 Uiso 1 1 calc R . .
C22A C 0.8504(4) 0.3481(3) 0.5140(4) 0.0422(13) Uani 1 1 d . . .
H22A H 0.9212 0.3627 0.4822 0.051 Uiso 1 1 calc R . .
C23 C 0.6469(4) 0.3070(3) 0.6088(4) 0.0328(11) Uani 1 1 d . . .
H23 H 0.5746 0.2929 0.6383 0.039 Uiso 1 1 calc R . .
S1A S 0.33864(18) 0.37055(14) 0.55131(19) 0.0535(9) Uani 0.697(6) 1 d P . .
O1 O 0.4001(4) 0.4247(3) 0.6514(4) 0.088(2) Uani 1.047(13) 1 d P . .
C2 C 0.3267(9) 0.4331(7) 0.4193(8) 0.137(4) Uani 1 1 d . . .
C1A C 0.1798(11) 0.369(2) 0.5726(16) 0.149(14) Uani 0.78(4) 1 d P . .
S1 S 0.2686(9) 0.4169(6) 0.5626(7) 0.109(4) Uiso 0.303(6) 1 d P . .
C1 C 0.222(4) 0.306(2) 0.609(3) 0.068(15) Uiso 0.22(4) 1 d P . .

loop_
_atom_site_aniso_label
_atom_site_aniso_U_11
_atom_site_aniso_U_22
_atom_site_aniso_U_33
_atom_site_aniso_U_23
_atom_site_aniso_U_13
_atom_site_aniso_U_12
Co1 0.0265(5) 0.0334(5) 0.0210(5) 0.000 0.0022(4) 0.000
O17B 0.0296(19) 0.0389(19) 0.0365(19) 0.0007(15) -0.0006(15) 0.0057(14)
O3 0.0370(17) 0.0403(19) 0.038(2) 0.0015(15) 0.0054(15) -0.0075(14)
O17A 0.0361(19) 0.043(2) 0.082(3) 0.0119(19) -0.0025(19) 0.0009(17)
C17 0.034(3) 0.043(3) 0.027(3) 0.002(2) 0.001(2) 0.006(2)
C14 0.047(3) 0.047(3) 0.041(3) 0.004(2) 0.008(2) 0.013(2)
C16 0.036(3) 0.049(3) 0.031(3) 0.000(2) 0.002(2) 0.003(2)
N15 0.068(3) 0.050(3) 0.053(3) 0.000(2) 0.002(3) 0.004(3)
C11 0.031(2) 0.044(3) 0.028(3) 0.001(2) 0.002(2) 0.008(2)
N13 0.042(3) 0.064(3) 0.050(3) 0.004(3) -0.006(2) 0.014(2)
C13 0.036(3) 0.050(3) 0.038(3) 0.004(2) 0.002(2) 0.010(2)
C12 0.034(3) 0.042(3) 0.036(3) 0.003(2) 0.002(2) 0.007(2)
O15B 0.095(4) 0.084(3) 0.100(4) -0.018(3) 0.037(3) -0.035(3)
C15 0.044(3) 0.034(3) 0.037(3) -0.001(2) 0.002(2) 0.005(2)
O13B 0.046(2) 0.088(3) 0.094(4) 0.024(3) -0.008(2) -0.009(2)
O15A 0.096(3) 0.054(3) 0.119(4) -0.032(3) -0.005(3) 0.018(3)
O13A 0.078(3) 0.094(3) 0.074(3) 0.025(3) -0.029(2) 0.007(3)
C18 0.066(4) 0.051(4) 0.091(5) 0.011(3) -0.007(4) 0.021(3)
N21 0.031(2) 0.042(2) 0.022(2) -0.0004(17) 0.0052(18) -0.0005(17)
C24 0.030(2) 0.036(3) 0.022(2) -0.001(2) 0.004(2) 0.001(2)
C22 0.030(2) 0.043(3) 0.025(3) 0.000(2) 0.002(2) 0.000(2)
C23A 0.027(2) 0.066(4) 0.027(3) -0.004(2) -0.002(2) -0.006(2)
C22A 0.031(3) 0.069(4) 0.027(3) 0.001(2) 0.006(2) -0.008(2)
C23 0.026(2) 0.046(3) 0.027(3) 0.001(2) 0.007(2) -0.001(2)
S1A 0.0406(13) 0.0549(15) 0.0628(16) -0.0265(11) -0.0015(10) 0.0133(10)
O1 0.069(3) 0.092(3) 0.095(4) -0.046(3) -0.015(2) 0.008(2)
C2 0.146(8) 0.173(10) 0.091(7) 0.018(6) 0.010(6) 0.034(7)
C1A 0.047(7) 0.28(3) 0.127(12) -0.087(16) 0.023(7) -0.044(11)

loop_
_atom_type_symbol
_atom_type_description
_atom_type_scat_dispersion_real
_atom_type_scat_dispersion_imag
_atom_type_scat_source
C C 0.0033 0.0016 'International Tables Vol C Tables 4.2.6.8 and 6.1.1.4'
H H 0.0000 0.0000 'International Tables Vol C Tables 4.2.6.8 and 6.1.1.4'
N N 0.0061 0.0033 'International Tables Vol C Tables 4.2.6.8 and 6.1.1.4'
O O 0.0106 0.0060 'International Tables Vol C Tables 4.2.6.8 and 6.1.1.4'
Co Co 0.3494 0.9721 'International Tables Vol C Tables 4.2.6.8 and 6.1.1.4'
S S 0.1246 0.1234 'International Tables Vol C Tables 4.2.6.8 and 6.1.1.4'

loop_
_geom_angle_atom_site_label_1
_geom_angle_atom_site_label_2
_geom_angle_atom_site_label_3
_geom_angle
_geom_angle_site_symmetry_1
_geom_angle_site_symmetry_3
_geom_angle_publ_flag
O17B Co1 O17B 89.96(17) 2_655 . ?
O17B Co1 O3 179.42(11) 2_655 . ?
O17B Co1 O3 89.84(12) . . ?
O17B Co1 O3 89.83(12) 2_655 2_655 ?
O17B Co1 O3 179.42(11) . 2_655 ?
O3 Co1 O3 90.37(17) . 2_655 ?
O17B Co1 N21 89.81(13) 2_655 2_655 ?
O17B Co1 N21 91.47(13) . 2_655 ?
O3 Co1 N21 90.73(13) . 2_655 ?
O3 Co1 N21 87.99(13) 2_655 2_655 ?
O17B Co1 N21 91.47(13) 2_655 . ?
O17B Co1 N21 89.81(13) . . ?
O3 Co1 N21 87.99(13) . . ?
O3 Co1 N21 90.73(13) 2_655 . ?
N21 Co1 N21 178.2(2) 2_655 . ?
C17 O17B Co1 130.9(3) . . ?
O17A C17 O17B 126.3(4) . . ?
O17A C17 C11 118.0(4) . . ?
O17B C17 C11 115.6(4) . . ?
C15 C14 C13 112.8(4) . . ?
C15 C14 C18 122.1(5) . . ?
C13 C14 C18 125.1(5) . . ?
C11 C16 C15 119.6(4) . . ?
O15B N15 O15A 124.7(5) . . ?
O15B N15 C15 117.0(5) . . ?
O15A N15 C15 118.2(5) . . ?
C16 C11 C12 118.4(4) . . ?
C16 C11 C17 121.6(4) . . ?
C12 C11 C17 119.9(4) . . ?
O13B N13 O13A 124.4(5) . . ?
O13B N13 C13 117.8(4) . . ?
O13A N13 C13 117.6(5) . . ?
C12 C13 C14 124.1(4) . . ?
C12 C13 N13 115.4(5) . . ?
C14 C13 N13 120.5(4) . . ?
C13 C12 C11 120.2(5) . . ?
C16 C15 C14 124.6(5) . . ?
C16 C15 N15 115.7(4) . . ?
C14 C15 N15 119.8(4) . . ?
C22A N21 C22 116.7(4) . . ?
C22A N21 Co1 122.2(3) . . ?
C22 N21 Co1 121.1(3) . . ?
C23 C24 C23A 116.3(4) . . ?
C23 C24 C24 122.3(5) . 2_656 ?
C23A C24 C24 121.4(5) . 2_656 ?
N21 C22 C23 122.8(4) . . ?
C22A C23A C24 119.8(4) . . ?
N21 C22A C23A 123.7(4) . . ?
C24 C23 C22 120.6(4) . . ?
S1 S1A O1 79.0(5) . . ?
S1 S1A C2 77.1(6) . . ?
O1 S1A C2 109.6(4) . . ?
S1 S1A C1A 41.8(11) . . ?
O1 S1A C1A 104.6(5) . . ?
C2 S1A C1A 98.9(11) . . ?
S1 S1A C1 75.6(16) . . ?
O1 S1A C1 107.0(12) . . ?
C2 S1A C1 128.4(15) . . ?
C1A S1A C1 36.4(10) . . ?
S1A O1 S1 38.9(3) . . ?
S1A C2 S1 34.0(4) . . ?
C1 C1A S1 104(2) . . ?
C1 C1A S1A 72.1(19) . . ?
S1 C1A S1A 35.2(6) . . ?
S1A S1 C1A 103.1(16) . . ?
S1A S1 O1 62.1(5) . . ?
C1A S1 O1 128.7(15) . . ?
S1A S1 C2 68.9(6) . . ?
C1A S1 C2 122.0(10) . . ?
O1 S1 C2 99.0(6) . . ?
S1A S1 C1 70.6(16) . . ?
C1A S1 C1 36.1(11) . . ?
O1 S1 C1 98.2(15) . . ?
C2 S1 C1 120.8(13) . . ?
C1A C1 S1A 71.5(19) . . ?
C1A C1 S1 40.2(14) . . ?
S1A C1 S1 33.8(7) . . ?

loop_
_geom_bond_atom_site_label_1
_geom_bond_atom_site_label_2
_geom_bond_distance
_geom_bond_site_symmetry_2
_geom_bond_publ_flag
Co1 O17B 2.080(3) 2_655 ?
Co1 O17B 2.080(3) . ?
Co1 O3 2.139(3) . ?
Co1 O3 2.139(3) 2_655 ?
Co1 N21 2.174(4) 2_655 ?
Co1 N21 2.174(4) . ?
O17B C17 1.261(5) . ?
O17A C17 1.246(6) . ?
C17 C11 1.519(6) . ?
C14 C15 1.395(7) . ?
C14 C13 1.404(7) . ?
C14 C18 1.508(7) . ?
C16 C11 1.379(7) . ?
C16 C15 1.386(6) . ?
N15 O15B 1.205(6) . ?
N15 O15A 1.215(6) . ?
N15 C15 1.483(7) . ?
C11 C12 1.381(6) . ?
N13 O13B 1.206(6) . ?
N13 O13A 1.215(6) . ?
N13 C13 1.484(6) . ?
C13 C12 1.377(7) . ?
N21 C22A 1.337(6) . ?
N21 C22 1.339(6) . ?
C24 C23 1.376(6) . ?
C24 C23A 1.396(6) . ?
C24 C24 1.481(8) 2_656 ?
C22 C23 1.380(6) . ?
C23A C22A 1.371(6) . ?
S1A S1 1.064(10) . ?
S1A O1 1.496(4) . ?
S1A C2 1.773(10) . ?
S1A C1A 1.800(11) . ?
S1A C1 1.81(4) . ?
O1 S1 1.662(10) . ?
C2 S1 1.853(12) . ?
C1A C1 1.13(3) . ?
C1A S1 1.231(19) . ?
S1 C1 1.85(4) . ?
